data_7024183
loop_
_publ_author_name
'Tan, Huaqiao'
'Chen, Weilin'
'Liu, Ding'
'Li, Yangguang'
'Wang, Enbo'

_publ_section_title
;
 Two new cantilever-type polyoxometalates constructed from {Mo(2)O(4)}(2+)
 fragments and diphosphonates.
;
_journal_issue 5
_journal_name_full 'Dalton transactions (Cambridge, England : 2003)'
_journal_page_first 1245
_journal_page_last 1249
_journal_paper_doi 10.1039/b912321k
_journal_volume 39
_journal_year 2010
_chemical_formula_sum 'C4 H36 Mo4 N Na5 O39 P4 V'
_chemical_formula_weight 1395.87
_chemical_name_systematic
;
?
;
_space_group_IT_number 58
_symmetry_cell_setting orthorhombic
_symmetry_space_group_name_Hall '-P 2 2n'
_symmetry_space_group_name_H-M 'P n n m'
_atom_sites_solution_hydrogens none
_atom_sites_solution_primary direct
_atom_sites_solution_secondary difmap
_audit_creation_method SHELXL-97
_cell_angle_alpha 90.00
_cell_angle_beta 90.00
_cell_angle_gamma 90.00
_cell_formula_units_Z 2
_cell_length_a 8.964(3)
_cell_length_b 19.451(4)
_cell_length_c 12.282(3)
_cell_measurement_reflns_used 2086
_cell_measurement_temperature 293(2)
_cell_measurement_theta_max 25.49
_cell_measurement_theta_min 3.00
_cell_volume 2141.5(10)
_computing_structure_refinement 'SHELXL-97 (Sheldrick, 1997)'
_computing_structure_solution 'SHELXS-97 (Sheldrick, 1990)'
_diffrn_ambient_temperature 293(2)
_diffrn_detector_area_resol_mean 0.01
_diffrn_measured_fraction_theta_full 0.998
_diffrn_measured_fraction_theta_max 0.998
_diffrn_measurement_device_type 'Rigaku R-AXIS RAPID IP'
_diffrn_measurement_method Oscillation
_diffrn_radiation_monochromator graphite
_diffrn_radiation_source 'fine-focus sealed tube'
_diffrn_radiation_type MoK\a
_diffrn_radiation_wavelength 0.71073
_diffrn_reflns_av_R_equivalents 0.1192
_diffrn_reflns_av_sigmaI/netI 0.0637
_diffrn_reflns_limit_h_max 9
_diffrn_reflns_limit_h_min -10
_diffrn_reflns_limit_k_max 23
_diffrn_reflns_limit_k_min -23
_diffrn_reflns_limit_l_max 14
_diffrn_reflns_limit_l_min -14
_diffrn_reflns_number 16144
_diffrn_reflns_theta_full 25.49
_diffrn_reflns_theta_max 25.49
_diffrn_reflns_theta_min 3.00
_diffrn_standards_decay_% none
_diffrn_standards_interval_count 0
_diffrn_standards_interval_time 0
_diffrn_standards_number 0
_exptl_absorpt_coefficient_mu 1.660
_exptl_absorpt_correction_T_max 0.729
_exptl_absorpt_correction_T_min 0.678
_exptl_absorpt_correction_type multi-scan
_exptl_absorpt_process_details 'ABSCOR by T.Higashi 8 March, 1995'
_exptl_crystal_colour brown
_exptl_crystal_density_diffrn 2.165
_exptl_crystal_density_method 'not measured'
_exptl_crystal_description block
_exptl_crystal_F_000 1370
_exptl_crystal_size_max 0.27
_exptl_crystal_size_mid 0.20
_exptl_crystal_size_min 0.19
_refine_diff_density_max 0.773
_refine_diff_density_min -1.119
_refine_diff_density_rms 0.175
_refine_ls_extinction_method SHELXL
_refine_ls_goodness_of_fit_ref 1.028
_refine_ls_hydrogen_treatment none
_refine_ls_matrix_type full
_refine_ls_number_parameters 151
_refine_ls_number_reflns 2086
_refine_ls_number_restraints 0
_refine_ls_restrained_S_all 1.028
_refine_ls_R_factor_all 0.0774
_refine_ls_R_factor_gt 0.0508
_refine_ls_shift/su_max 0.000
_refine_ls_shift/su_mean 0.000
_refine_ls_structure_factor_coef Fsqd
_refine_ls_weighting_details 'calc w=1/[\s^2^(Fo^2^)+(0.0600P)^2^+9.9447P] where P=(Fo^2^+2Fc^2^)/3'
_refine_ls_weighting_scheme calc
_refine_ls_wR_factor_gt 0.1138
_refine_ls_wR_factor_ref 0.1243
_reflns_number_gt 1532
_reflns_number_total 2086
_reflns_threshold_expression >2sigma(I)
_cod_data_source_file b912321k.txt
_cod_data_source_block web1
_cod_original_sg_symbol_H-M Pnnm
_cod_database_code 7024183

loop_
_symmetry_equiv_pos_as_xyz
'x, y, z'
'-x, -y, z'
'x+1/2, -y+1/2, -z+1/2'
'-x+1/2, y+1/2, -z+1/2'
'-x, -y, -z'
'x, y, -z'
'-x-1/2, y-1/2, z-1/2'
'x-1/2, -y-1/2, z-1/2'

loop_
_atom_site_label
_atom_site_type_symbol
_atom_site_fract_x
_atom_site_fract_y
_atom_site_fract_z
_atom_site_U_iso_or_equiv
_atom_site_adp_type
_atom_site_occupancy
_atom_site_symmetry_multiplicity
_atom_site_calc_flag
_atom_site_refinement_flags
_atom_site_disorder_assembly
_atom_site_disorder_group
Mo1 Mo 0.64502(9) 0.17377(4) 0.0000 0.0117(2) Uani 1 2 d S . .
Mo2 Mo 0.34643(10) 0.26554(4) 0.0000 0.0138(2) Uani 1 2 d S . .
V1 V 0.5000 0.0000 0.0000 0.0106(5) Uani 1 4 d S . .
P1 P 0.31044(19) 0.11617(9) 0.12286(14) 0.0113(4) Uani 1 1 d . . .
O1 O 0.2995(6) 0.3142(3) 0.1107(4) 0.0255(12) Uani 1 1 d . . .
O2 O 0.4321(5) 0.1728(2) 0.1089(4) 0.0135(10) Uani 1 1 d . . .
O3 O 0.7566(5) 0.1876(3) -0.1121(4) 0.0213(11) Uani 1 1 d . . .
O4 O 0.2182(6) 0.1296(3) 0.2224(4) 0.0192(11) Uani 1 1 d . . .
O5 O 0.3764(5) 0.0436(2) 0.1188(4) 0.0140(10) Uani 1 1 d . . .
O6 O 0.6262(7) 0.0824(3) 0.0000 0.0129(14) Uani 1 2 d S . .
O7 O 0.1743(7) 0.2037(3) 0.0000 0.0150(15) Uani 1 2 d S . .
O8 O 0.5532(8) 0.2687(4) 0.0000 0.0179(15) Uani 1 2 d S . .
C1 C 0.1974(10) 0.1305(5) 0.0000 0.0100(19) Uani 1 2 d S . .
C2 C 0.0548(12) 0.0911(6) 0.0000 0.020(2) Uani 1 2 d S . .
H2A H 0.0761 0.0428 0.0000 0.020 Uiso 1 2 calc SR . .
H2B H -0.0018 0.1026 -0.0638 0.020 Uiso 0.50 1 calc PR . .
H2C H -0.0018 0.1026 0.0638 0.020 Uiso 0.50 1 calc PR . .
Na1 Na 0.5000 0.5000 0.0000 0.0322(15) Uani 1 4 d S . .
O5W O 0.0215(7) 0.2444(3) 0.2064(5) 0.0363(15) Uiso 0.75 1 d P A 1
N1 N 0.0215(7) 0.2444(3) 0.2064(5) 0.0363(15) Uiso 0.25 1 d P B 2
O4W O 0.2487(11) 0.4601(5) 0.0000 0.044(2) Uani 1 2 d S . .
Na2 Na 0.2187(9) 0.4359(4) 0.2422(6) 0.117(2) Uani 1 1 d . . .
O3W O 0.5292(13) 0.4715(6) 0.1929(9) 0.034(3) Uani 0.50 1 d P . .
O2W O -0.0402(11) 0.3902(7) 0.1113(7) 0.111(5) Uani 1 1 d . . .
O1W O 0.6251(17) 0.4017(7) 0.0702(11) 0.049(4) Uani 0.50 1 d P . .

loop_
_atom_site_aniso_label
_atom_site_aniso_U_11
_atom_site_aniso_U_22
_atom_site_aniso_U_33
_atom_site_aniso_U_23
_atom_site_aniso_U_13
_atom_site_aniso_U_12
Mo1 0.0095(4) 0.0104(4) 0.0152(4) 0.000 0.000 -0.0004(3)
Mo2 0.0136(4) 0.0086(4) 0.0193(4) 0.000 0.000 0.0018(3)
V1 0.0119(11) 0.0095(11) 0.0104(11) 0.000 0.000 0.0028(9)
P1 0.0128(8) 0.0098(8) 0.0112(8) 0.0004(7) 0.0027(7) -0.0004(7)
O1 0.022(3) 0.021(3) 0.033(3) -0.014(2) 0.006(2) 0.002(2)
O2 0.015(2) 0.013(2) 0.013(2) -0.0018(19) -0.0007(19) 0.0003(19)
O3 0.018(3) 0.019(3) 0.027(3) 0.001(2) 0.011(2) -0.001(2)
O4 0.023(3) 0.019(3) 0.016(2) 0.003(2) 0.007(2) 0.000(2)
O5 0.016(2) 0.010(2) 0.016(2) 0.002(2) 0.0004(19) 0.0014(19)
O6 0.007(3) 0.014(3) 0.018(3) 0.000 0.000 -0.001(3)
O7 0.017(4) 0.008(3) 0.020(3) 0.000 0.000 0.008(3)
O8 0.020(4) 0.013(4) 0.021(4) 0.000 0.000 -0.001(3)
C1 0.008(4) 0.007(5) 0.015(4) 0.000 0.000 0.001(4)
C2 0.017(5) 0.022(5) 0.020(5) 0.000 0.000 0.002(4)
Na1 0.040(4) 0.028(4) 0.028(3) 0.000 0.000 -0.001(3)
O4W 0.041(6) 0.050(6) 0.043(5) 0.000 0.000 -0.017(5)
Na2 0.142(6) 0.097(5) 0.112(5) -0.009(4) 0.035(5) -0.001(5)
O3W 0.035(7) 0.035(7) 0.033(6) 0.007(5) -0.008(6) 0.005(5)
O2W 0.080(6) 0.212(14) 0.042(5) 0.019(6) -0.001(5) -0.065(8)
O1W 0.075(10) 0.034(7) 0.039(8) 0.018(6) -0.005(7) -0.011(7)

loop_
_atom_type_symbol
_atom_type_description
_atom_type_scat_dispersion_real
_atom_type_scat_dispersion_imag
_atom_type_scat_source
C C 0.0033 0.0016 'International Tables Vol C Tables 4.2.6.8 and 6.1.1.4'
Mo Mo -1.6832 0.6857 'International Tables Vol C Tables 4.2.6.8 and 6.1.1.4'
O O 0.0106 0.0060 'International Tables Vol C Tables 4.2.6.8 and 6.1.1.4'
P P 0.1023 0.0942 'International Tables Vol C Tables 4.2.6.8 and 6.1.1.4'
V V 0.3005 0.5294 'International Tables Vol C Tables 4.2.6.8 and 6.1.1.4'
Na Na 0.0362 0.0249 'International Tables Vol C Tables 4.2.6.8 and 6.1.1.4'
N N 0.0061 0.0033 'International Tables Vol C Tables 4.2.6.8 and 6.1.1.4'
H H 0.0000 0.0000 'International Tables Vol C Tables 4.2.6.8 and 6.1.1.4'

loop_
_geom_angle_atom_site_label_1
_geom_angle_atom_site_label_2
_geom_angle_atom_site_label_3
_geom_angle
_geom_angle_site_symmetry_1
_geom_angle_site_symmetry_3
O3 Mo1 O3 106.1(3) 6 .
O3 Mo1 O6 102.1(2) 6 .
O3 Mo1 O6 102.1(2) . .
O3 Mo1 O8 95.4(2) 6 .
O3 Mo1 O8 95.4(2) . .
O6 Mo1 O8 150.5(3) . .
O3 Mo1 O2 159.3(2) 6 6
O3 Mo1 O2 91.0(2) . 6
O6 Mo1 O2 85.1(2) . 6
O8 Mo1 O2 70.97(19) . 6
O3 Mo1 O2 91.0(2) 6 .
O3 Mo1 O2 159.3(2) . .
O6 Mo1 O2 85.1(2) . .
O8 Mo1 O2 70.97(19) . .
O2 Mo1 O2 70.0(2) 6 .
O3 Mo1 Mo2 113.35(17) 6 .
O3 Mo1 Mo2 113.35(17) . .
O6 Mo1 Mo2 118.3(2) . .
O8 Mo1 Mo2 32.3(2) . .
O2 Mo1 Mo2 47.40(11) 6 .
O2 Mo1 Mo2 47.40(11) . .
O1 Mo2 O1 105.4(4) 6 .
O1 Mo2 O8 103.2(2) 6 .
O1 Mo2 O8 103.2(2) . .
O1 Mo2 O7 98.4(2) 6 .
O1 Mo2 O7 98.4(2) . .
O8 Mo2 O7 143.9(3) . .
O1 Mo2 O2 93.0(2) 6 6
O1 Mo2 O2 161.6(2) . 6
O8 Mo2 O2 72.6(2) . 6
O7 Mo2 O2 77.76(19) . 6
O1 Mo2 O2 161.6(2) 6 .
O1 Mo2 O2 93.0(2) . .
O8 Mo2 O2 72.6(2) . .
O7 Mo2 O2 77.76(19) . .
O2 Mo2 O2 68.6(2) 6 .
O1 Mo2 Mo1 120.80(18) 6 .
O1 Mo2 Mo1 120.80(18) . .
O8 Mo2 Mo1 35.6(2) . .
O7 Mo2 Mo1 108.36(19) . .
O2 Mo2 Mo1 46.29(11) 6 .
O2 Mo2 Mo1 46.29(11) . .
O6 V1 O6 180.0(4) 5_655 .
O6 V1 O5 91.55(18) 5_655 6
O6 V1 O5 88.45(18) . 6
O6 V1 O5 88.45(18) 5_655 5_655
O6 V1 O5 91.55(18) . 5_655
O5 V1 O5 87.5(3) 6 5_655
O6 V1 O5 91.55(18) 5_655 .
O6 V1 O5 88.45(18) . .
O5 V1 O5 92.5(3) 6 .
O5 V1 O5 180.0(4) 5_655 .
O6 V1 O5 88.45(18) 5_655 2_655
O6 V1 O5 91.55(18) . 2_655
O5 V1 O5 180.0(3) 6 2_655
O5 V1 O5 92.5(3) 5_655 2_655
O5 V1 O5 87.5(3) . 2_655
O4 P1 O5 113.6(3) . .
O4 P1 O2 110.7(3) . .
O5 P1 O2 112.2(3) . .
O4 P1 C1 109.8(3) . .
O5 P1 C1 109.0(3) . .
O2 P1 C1 100.8(3) . .
Mo2 O1 Na2 159.8(3) . .
P1 O2 Mo1 129.9(3) . .
P1 O2 Mo2 111.9(2) . .
Mo1 O2 Mo2 86.31(15) . .
Mo1 O3 Na2 106.5(3) . 8_665
P1 O5 V1 128.5(3) . .
P1 O5 Na2 123.1(3) . 4_545
V1 O5 Na2 106.8(2) . 4_545
Mo1 O6 V1 150.2(4) . .
C1 O7 Mo2 119.7(5) . .
Mo2 O8 Mo1 112.1(3) . .
O7 C1 C2 112.7(8) . .
O7 C1 P1 103.3(4) . .
C2 C1 P1 113.2(4) . .
O7 C1 P1 103.3(4) . 6
C2 C1 P1 113.2(4) . 6
P1 C1 P1 110.3(5) . 6
C1 C2 H2A 109.5 . .
C1 C2 H2B 109.5 . .
H2A C2 H2B 109.5 . .
C1 C2 H2C 109.5 . .
H2A C2 H2C 109.5 . .
H2B C2 H2C 109.5 . .
O1W Na1 O1W 42.5(7) 6 .
O1W Na1 O1W 137.5(7) 6 5_665
O1W Na1 O1W 180.000(2) . 5_665
O1W Na1 O1W 180.000(2) 6 2_665
O1W Na1 O1W 137.5(7) . 2_665
O1W Na1 O1W 42.5(7) 5_665 2_665
O1W Na1 O4W 100.6(4) 6 .
O1W Na1 O4W 100.6(4) . .
O1W Na1 O4W 79.4(4) 5_665 .
O1W Na1 O4W 79.4(4) 2_665 .
O1W Na1 O4W 79.4(4) 6 5_665
O1W Na1 O4W 79.4(4) . 5_665
O1W Na1 O4W 100.6(4) 5_665 5_665
O1W Na1 O4W 100.6(4) 2_665 5_665
O4W Na1 O4W 180.0(4) . 5_665
O1W Na1 O3W 54.3(4) 6 6
O1W Na1 O3W 96.8(4) . 6
O1W Na1 O3W 83.2(4) 5_665 6
O1W Na1 O3W 125.7(4) 2_665 6
O4W Na1 O3W 91.6(3) . 6
O4W Na1 O3W 88.4(3) 5_665 6
O1W Na1 O3W 83.2(4) 6 5_665
O1W Na1 O3W 125.7(4) . 5_665
O1W Na1 O3W 54.3(4) 5_665 5_665
O1W Na1 O3W 96.8(4) 2_665 5_665
O4W Na1 O3W 88.4(3) . 5_665
O4W Na1 O3W 91.6(3) 5_665 5_665
O3W Na1 O3W 29.0(5) 6 5_665
O1W Na1 O3W 96.8(4) 6 .
O1W Na1 O3W 54.3(4) . .
O1W Na1 O3W 125.7(4) 5_665 .
O1W Na1 O3W 83.2(4) 2_665 .
O4W Na1 O3W 91.6(3) . .
O4W Na1 O3W 88.4(3) 5_665 .
O3W Na1 O3W 151.0(5) 6 .
O3W Na1 O3W 180.0(5) 5_665 .
O1W Na1 O3W 125.7(4) 6 2_665
O1W Na1 O3W 83.2(4) . 2_665
O1W Na1 O3W 96.8(4) 5_665 2_665
O1W Na1 O3W 54.3(4) 2_665 2_665
O4W Na1 O3W 88.4(3) . 2_665
O4W Na1 O3W 91.6(3) 5_665 2_665
O3W Na1 O3W 180.0(5) 6 2_665
O3W Na1 O3W 151.0(5) 5_665 2_665
O3W Na1 O3W 29.0(5) . 2_665
O1W Na1 Na2 77.4(4) 6 6
O1W Na1 Na2 108.0(3) . 6
O1W Na1 Na2 72.0(3) 5_665 6
O1W Na1 Na2 102.6(4) 2_665 6
O4W Na1 Na2 47.04(12) . 6
O4W Na1 Na2 132.96(12) 5_665 6
O3W Na1 Na2 45.0(3) 6 6
O3W Na1 Na2 45.5(3) 5_665 6
O3W Na1 Na2 134.5(3) . 6
O3W Na1 Na2 135.0(3) 2_665 6
O1W Na1 Na2 102.6(4) 6 2_665
O1W Na1 Na2 72.0(3) . 2_665
O1W Na1 Na2 108.0(3) 5_665 2_665
O1W Na1 Na2 77.4(4) 2_665 2_665
O4W Na1 Na2 132.96(12) . 2_665
O4W Na1 Na2 47.04(12) 5_665 2_665
O3W Na1 Na2 135.0(3) 6 2_665
O3W Na1 Na2 134.5(3) 5_665 2_665
O3W Na1 Na2 45.5(3) . 2_665
O3W Na1 Na2 45.0(3) 2_665 2_665
Na2 Na1 Na2 180.00(14) 6 2_665
O5 Na2 O3W 103.6(3) 4 .
O5 Na2 O3W 84.4(3) 4 2_665
O3W Na2 O3W 24.0(4) . 2_665
O5 Na2 O1 174.3(3) 4 .
O3W Na2 O1 81.0(3) . .
O3W Na2 O1 100.9(3) 2_665 .
O5 Na2 O2W 108.3(4) 4 .
O3W Na2 O2W 134.7(4) . .
O3W Na2 O2W 132.2(4) 2_665 .
O1 Na2 O2W 69.8(3) . .
O5 Na2 O3 105.4(3) 4 8_566
O3W Na2 O3 101.7(3) . 8_566
O3W Na2 O3 121.4(4) 2_665 8_566
O1 Na2 O3 70.0(2) . 8_566
O2W Na2 O3 99.9(3) . 8_566
O5 Na2 Na1 113.5(2) 4 .
O3W Na2 Na1 36.2(2) . .
O3W Na2 Na1 36.3(2) 2_665 .
O1 Na2 Na1 72.29(17) . .
O2W Na2 Na1 100.3(2) . .
O3 Na2 Na1 127.2(2) 8_566 .
O3W O3W Na1 75.5(3) 2_665 .
O3W O3W Na2 79.0(11) 2_665 .
Na1 O3W Na2 98.7(4) . .
O3W O3W Na2 77.0(11) 2_665 2_665
Na1 O3W Na2 98.2(4) . 2_665
Na2 O3W Na2 145.9(5) . 2_665
O1W O1W Na1 68.7(3) 6 .

loop_
_geom_bond_atom_site_label_1
_geom_bond_atom_site_label_2
_geom_bond_distance
_geom_bond_site_symmetry_2
Mo1 O3 1.723(5) 6
Mo1 O3 1.723(5) .
Mo1 O6 1.786(7) .
Mo1 O8 2.021(7) .
Mo1 O2 2.330(5) 6
Mo1 O2 2.330(5) .
Mo1 Mo2 3.2171(14) .
Mo2 O1 1.708(5) 6
Mo2 O1 1.708(5) .
Mo2 O8 1.855(7) .
Mo2 O7 1.956(7) .
Mo2 O2 2.373(5) 6
Mo2 O2 2.373(5) .
V1 O6 1.961(6) 5_655
V1 O6 1.961(6) .
V1 O5 2.019(5) 6
V1 O5 2.019(5) 5_655
V1 O5 2.019(5) .
V1 O5 2.019(5) 2_655
P1 O4 1.499(5) .
P1 O5 1.531(5) .
P1 O2 1.560(5) .
P1 C1 1.839(5) .
O1 Na2 2.958(8) .
O3 Na2 3.015(9) 8_665
O5 Na2 2.833(8) 4_545
O7 C1 1.438(11) .
C1 C2 1.490(14) .
C1 P1 1.839(5) 6
C2 H2A 0.9600 .
C2 H2B 0.9600 .
C2 H2C 0.9600 .
Na1 O1W 2.378(13) 6
Na1 O1W 2.378(13) .
Na1 O1W 2.378(13) 5_665
Na1 O1W 2.378(13) 2_665
Na1 O4W 2.383(9) .
Na1 O4W 2.383(9) 5_665
Na1 O3W 2.447(11) 6
Na1 O3W 2.447(11) 5_665
Na1 O3W 2.447(11) .
Na1 O3W 2.447(11) 2_665
Na1 Na2 4.094(7) 6
Na1 Na2 4.094(7) 2_665
Na2 O5 2.833(8) 4
Na2 O3W 2.931(15) .
Na2 O3W 2.952(14) 2_665
Na2 O2W 2.960(12) .
Na2 O3 3.015(9) 8_566
O3W O3W 1.23(2) 2_665
O3W Na2 2.952(14) 2_665
O1W O1W 1.72(3) 6

loop_
_geom_torsion_atom_site_label_1
_geom_torsion_atom_site_label_2
_geom_torsion_atom_site_label_3
_geom_torsion_atom_site_label_4
_geom_torsion
_geom_torsion_site_symmetry_1
_geom_torsion_site_symmetry_4
O3 Mo1 Mo2 O1 128.3(3) 6 6
O3 Mo1 Mo2 O1 7.3(3) . 6
O6 Mo1 Mo2 O1 -112.2(2) . 6
O8 Mo1 Mo2 O1 67.8(2) . 6
O2 Mo1 Mo2 O1 -60.9(3) 6 6
O2 Mo1 Mo2 O1 -163.4(3) . 6
O3 Mo1 Mo2 O1 -7.3(3) 6 .
O3 Mo1 Mo2 O1 -128.3(3) . .
O6 Mo1 Mo2 O1 112.2(2) . .
O8 Mo1 Mo2 O1 -67.8(2) . .
O2 Mo1 Mo2 O1 163.4(3) 6 .
O2 Mo1 Mo2 O1 60.9(3) . .
O3 Mo1 Mo2 O8 60.50(19) 6 .
O3 Mo1 Mo2 O8 -60.50(19) . .
O6 Mo1 Mo2 O8 180.0 . .
O2 Mo1 Mo2 O8 -128.78(15) 6 .
O2 Mo1 Mo2 O8 128.78(15) . .
O3 Mo1 Mo2 O7 -119.50(19) 6 .
O3 Mo1 Mo2 O7 119.50(19) . .
O6 Mo1 Mo2 O7 0.0 . .
O8 Mo1 Mo2 O7 180.0 . .
O2 Mo1 Mo2 O7 51.22(15) 6 .
O2 Mo1 Mo2 O7 -51.22(15) . .
O3 Mo1 Mo2 O2 -170.7(2) 6 6
O3 Mo1 Mo2 O2 68.3(2) . 6
O6 Mo1 Mo2 O2 -51.22(15) . 6
O8 Mo1 Mo2 O2 128.78(15) . 6
O2 Mo1 Mo2 O2 -102.4(3) . 6
O3 Mo1 Mo2 O2 -68.3(2) 6 .
O3 Mo1 Mo2 O2 170.7(2) . .
O6 Mo1 Mo2 O2 51.22(15) . .
O8 Mo1 Mo2 O2 -128.78(15) . .
O2 Mo1 Mo2 O2 102.4(3) 6 .
O1 Mo2 O1 Na2 -17.1(11) 6 .
O8 Mo2 O1 Na2 90.8(9) . .
O7 Mo2 O1 Na2 -118.3(9) . .
O2 Mo2 O1 Na2 165.3(7) 6 .
O2 Mo2 O1 Na2 163.6(9) . .
Mo1 Mo2 O1 Na2 124.4(9) . .
O4 P1 O2 Mo1 164.6(3) . .
O5 P1 O2 Mo1 36.7(4) . .
C1 P1 O2 Mo1 -79.2(4) . .
O4 P1 O2 Mo2 -91.2(3) . .
O5 P1 O2 Mo2 140.9(2) . .
C1 P1 O2 Mo2 25.0(3) . .
O3 Mo1 O2 P1 -122.9(4) 6 .
O3 Mo1 O2 P1 90.9(7) . .
O6 Mo1 O2 P1 -20.8(3) . .
O8 Mo1 O2 P1 141.8(4) . .
O2 Mo1 O2 P1 65.7(4) 6 .
Mo2 Mo1 O2 P1 115.6(4) . .
O3 Mo1 O2 Mo2 121.5(2) 6 .
O3 Mo1 O2 Mo2 -24.7(6) . .
O6 Mo1 O2 Mo2 -136.44(16) . .
O8 Mo1 O2 Mo2 26.13(15) . .
O2 Mo1 O2 Mo2 -49.89(16) 6 .
O1 Mo2 O2 P1 -80.8(7) 6 .
O1 Mo2 O2 P1 96.9(3) . .
O8 Mo2 O2 P1 -160.2(3) . .
O7 Mo2 O2 P1 -1.0(2) . .
O2 Mo2 O2 P1 -82.5(3) 6 .
Mo1 Mo2 O2 P1 -131.8(3) . .
O1 Mo2 O2 Mo1 51.0(7) 6 .
O1 Mo2 O2 Mo1 -131.2(2) . .
O8 Mo2 O2 Mo1 -28.38(15) . .
O7 Mo2 O2 Mo1 130.79(16) . .
O2 Mo2 O2 Mo1 49.30(16) 6 .
O3 Mo1 O3 Na2 129.4(2) 6 8_665
O6 Mo1 O3 Na2 22.8(3) . 8_665
O8 Mo1 O3 Na2 -133.4(3) . 8_665
O2 Mo1 O3 Na2 -62.4(3) 6 8_665
O2 Mo1 O3 Na2 -85.9(6) . 8_665
Mo2 Mo1 O3 Na2 -105.5(2) . 8_665
O4 P1 O5 V1 177.3(3) . .
O2 P1 O5 V1 -56.3(4) . .
C1 P1 O5 V1 54.4(4) . .
O4 P1 O5 Na2 13.4(4) . 4_545
O2 P1 O5 Na2 139.8(3) . 4_545
C1 P1 O5 Na2 -109.4(4) . 4_545
O6 V1 O5 P1 -131.0(3) 5_655 .
O6 V1 O5 P1 49.0(3) . .
O5 V1 O5 P1 -39.4(4) 6 .
O5 V1 O5 P1 178(100) 5_655 .
O5 V1 O5 P1 140.6(4) 2_655 .
O6 V1 O5 Na2 34.8(3) 5_655 4_545
O6 V1 O5 Na2 -145.2(3) . 4_545
O5 V1 O5 Na2 126.5(2) 6 4_545
O5 V1 O5 Na2 -17(100) 5_655 4_545
O5 V1 O5 Na2 -53.5(2) 2_655 4_545
O3 Mo1 O6 V1 125.18(18) 6 .
O3 Mo1 O6 V1 -125.18(18) . .
O8 Mo1 O6 V1 0.0 . .
O2 Mo1 O6 V1 -35.17(11) 6 .
O2 Mo1 O6 V1 35.17(11) . .
Mo2 Mo1 O6 V1 0.0 . .
O6 V1 O6 Mo1 -107(100) 5_655 .
O5 V1 O6 Mo1 46.29(13) 6 .
O5 V1 O6 Mo1 133.71(13) 5_655 .
O5 V1 O6 Mo1 -46.29(13) . .
O5 V1 O6 Mo1 -133.71(13) 2_655 .
O1 Mo2 O7 C1 126.47(19) 6 .
O1 Mo2 O7 C1 -126.47(19) . .
O8 Mo2 O7 C1 0.0 . .
O2 Mo2 O7 C1 35.21(11) 6 .
O2 Mo2 O7 C1 -35.21(11) . .
Mo1 Mo2 O7 C1 0.0 . .
O1 Mo2 O8 Mo1 -125.2(2) 6 .
O1 Mo2 O8 Mo1 125.2(2) . .
O7 Mo2 O8 Mo1 0.0 . .
O2 Mo2 O8 Mo1 -36.18(12) 6 .
O2 Mo2 O8 Mo1 36.18(12) . .
O3 Mo1 O8 Mo2 -126.62(18) 6 .
O3 Mo1 O8 Mo2 126.62(18) . .
O6 Mo1 O8 Mo2 0.0 . .
O2 Mo1 O8 Mo2 37.37(12) 6 .
O2 Mo1 O8 Mo2 -37.37(12) . .
Mo2 O7 C1 C2 180.0 . .
Mo2 O7 C1 P1 57.5(3) . .
Mo2 O7 C1 P1 -57.5(3) . 6
O4 P1 C1 O7 68.9(5) . .
O5 P1 C1 O7 -166.0(4) . .
O2 P1 C1 O7 -47.9(5) . .
O4 P1 C1 C2 -53.2(7) . .
O5 P1 C1 C2 71.8(6) . .
O2 P1 C1 C2 -170.0(6) . .
O4 P1 C1 P1 178.7(4) . 6
O5 P1 C1 P1 -56.2(5) . 6
O2 P1 C1 P1 61.9(5) . 6
Mo2 O1 Na2 O5 147(3) . 4
Mo2 O1 Na2 O3W -69.3(10) . .
Mo2 O1 Na2 O3W -55.7(10) . 2_665
Mo2 O1 Na2 O2W 75.5(9) . .
Mo2 O1 Na2 O3 -175.4(9) . 8_566
Mo2 O1 Na2 Na1 -33.1(9) . .
O1W Na1 Na2 O5 162.4(4) 6 4
O1W Na1 Na2 O5 132.5(4) . 4
O1W Na1 Na2 O5 -47.5(4) 5_665 4
O1W Na1 Na2 O5 -17.6(4) 2_665 4
O4W Na1 Na2 O5 -109.8(5) . 4
O4W Na1 Na2 O5 70.2(5) 5_665 4
O3W Na1 Na2 O5 -140.3(4) 6 4
O3W Na1 Na2 O5 -99.1(5) 5_665 4
O3W Na1 Na2 O5 80.9(5) . 4
O3W Na1 Na2 O5 39.7(4) 2_665 4
Na2 Na1 Na2 O5 -119.8(2) 6 4
Na2 Na1 Na2 O5 60.2(2) 2_665 4
O1W Na1 Na2 O3W 81.4(5) 6 .
O1W Na1 Na2 O3W 51.5(5) . .
O1W Na1 Na2 O3W -128.5(5) 5_665 .
O1W Na1 Na2 O3W -98.6(5) 2_665 .
O4W Na1 Na2 O3W 169.2(5) . .
O4W Na1 Na2 O3W -10.8(5) 5_665 .
O3W Na1 Na2 O3W 138.7(7) 6 .
O3W Na1 Na2 O3W 180.0 5_665 .
O3W Na1 Na2 O3W -41.3(7) 2_665 .
Na2 Na1 Na2 O3W 159.3(4) 6 .
Na2 Na1 Na2 O3W -20.7(4) 2_665 .
O1W Na1 Na2 O3W 122.7(5) 6 2_665
O1W Na1 Na2 O3W 92.8(5) . 2_665
O1W Na1 Na2 O3W -87.2(5) 5_665 2_665
O1W Na1 Na2 O3W -57.3(5) 2_665 2_665
O4W Na1 Na2 O3W -149.5(5) . 2_665
O4W Na1 Na2 O3W 30.5(5) 5_665 2_665
O3W Na1 Na2 O3W 180.000(1) 6 2_665
O3W Na1 Na2 O3W -138.7(7) 5_665 2_665
O3W Na1 Na2 O3W 41.3(7) . 2_665
Na2 Na1 Na2 O3W -159.5(4) 6 2_665
Na2 Na1 Na2 O3W 20.5(4) 2_665 2_665
O1W Na1 Na2 O1 -17.6(4) 6 .
O1W Na1 Na2 O1 -47.6(4) . .
O1W Na1 Na2 O1 132.4(4) 5_665 .
O1W Na1 Na2 O1 162.4(4) 2_665 .
O4W Na1 Na2 O1 70.2(4) . .
O4W Na1 Na2 O1 -109.8(4) 5_665 .
O3W Na1 Na2 O1 39.7(4) 6 .
O3W Na1 Na2 O1 80.9(4) 5_665 .
O3W Na1 Na2 O1 -99.1(4) . .
O3W Na1 Na2 O1 -140.3(4) 2_665 .
Na2 Na1 Na2 O1 60.2(2) 6 .
Na2 Na1 Na2 O1 -119.8(2) 2_665 .
O1W Na1 Na2 O2W -82.4(5) 6 .
O1W Na1 Na2 O2W -112.3(5) . .
O1W Na1 Na2 O2W 67.7(5) 5_665 .
O1W Na1 Na2 O2W 97.6(5) 2_665 .
O4W Na1 Na2 O2W 5.4(4) . .
O4W Na1 Na2 O2W -174.6(4) 5_665 .
O3W Na1 Na2 O2W -25.1(5) 6 .
O3W Na1 Na2 O2W 16.2(5) 5_665 .
O3W Na1 Na2 O2W -163.8(5) . .
O3W Na1 Na2 O2W 154.9(5) 2_665 .
Na2 Na1 Na2 O2W -4.5(4) 6 .
Na2 Na1 Na2 O2W 175.5(4) 2_665 .
O1W Na1 Na2 O3 28.5(5) 6 8_566
O1W Na1 Na2 O3 -1.4(4) . 8_566
O1W Na1 Na2 O3 178.6(4) 5_665 8_566
O1W Na1 Na2 O3 -151.5(5) 2_665 8_566
O4W Na1 Na2 O3 116.3(5) . 8_566
O4W Na1 Na2 O3 -63.7(5) 5_665 8_566
O3W Na1 Na2 O3 85.8(5) 6 8_566
O3W Na1 Na2 O3 127.1(5) 5_665 8_566
O3W Na1 Na2 O3 -52.9(5) . 8_566
O3W Na1 Na2 O3 -94.2(5) 2_665 8_566
Na2 Na1 Na2 O3 106.4(3) 6 8_566
Na2 Na1 Na2 O3 -73.6(3) 2_665 8_566
O1W Na1 O3W O3W 175.2(11) 6 2_665
O1W Na1 O3W O3W 174.1(14) . 2_665
O1W Na1 O3W O3W -5.9(14) 5_665 2_665
O1W Na1 O3W O3W -4.8(11) 2_665 2_665
O4W Na1 O3W O3W -84.0(11) . 2_665
O4W Na1 O3W O3W 96.0(11) 5_665 2_665
O3W Na1 O3W O3W 180.000(4) 6 2_665
O3W Na1 O3W O3W 108(100) 5_665 2_665
Na2 Na1 O3W O3W -105.8(11) 6 2_665
Na2 Na1 O3W O3W 74.2(11) 2_665 2_665
O1W Na1 O3W Na2 -108.7(5) 6 .
O1W Na1 O3W Na2 -109.8(6) . .
O1W Na1 O3W Na2 70.2(6) 5_665 .
O1W Na1 O3W Na2 71.3(5) 2_665 .
O4W Na1 O3W Na2 -7.9(4) . .
O4W Na1 O3W Na2 172.1(4) 5_665 .
O3W Na1 O3W Na2 -103.9(11) 6 .
O3W Na1 O3W Na2 -176(100) 5_665 .
O3W Na1 O3W Na2 76.1(11) 2_665 .
Na2 Na1 O3W Na2 -29.7(5) 6 .
Na2 Na1 O3W Na2 150.3(5) 2_665 .
O1W Na1 O3W Na2 100.9(5) 6 2_665
O1W Na1 O3W Na2 99.9(6) . 2_665
O1W Na1 O3W Na2 -80.1(6) 5_665 2_665
O1W Na1 O3W Na2 -79.1(5) 2_665 2_665
O4W Na1 O3W Na2 -158.2(4) . 2_665
O4W Na1 O3W Na2 21.8(4) 5_665 2_665
O3W Na1 O3W Na2 105.8(11) 6 2_665
O3W Na1 O3W Na2 33(100) 5_665 2_665
O3W Na1 O3W Na2 -74.2(11) 2_665 2_665
Na2 Na1 O3W Na2 180.0 6 2_665
O5 Na2 O3W O3W -38.0(3) 4 2_665
O1 Na2 O3W O3W 145.5(3) . 2_665
O2W Na2 O3W O3W 95.9(6) . 2_665
O3 Na2 O3W O3W -147.2(3) 8_566 2_665
Na1 Na2 O3W O3W 73.2(3) . 2_665
O5 Na2 O3W Na1 -111.2(4) 4 .
O3W Na2 O3W Na1 -73.2(3) 2_665 .
O1 Na2 O3W Na1 72.3(3) . .
O2W Na2 O3W Na1 22.7(7) . .
O3 Na2 O3W Na1 139.5(3) 8_566 .
O5 Na2 O3W Na2 7.8(9) 4 2_665
O3W Na2 O3W Na2 45.7(8) 2_665 2_665
O1 Na2 O3W Na2 -168.8(8) . 2_665
O2W Na2 O3W Na2 141.7(8) . 2_665
O3 Na2 O3W Na2 -101.5(7) 8_566 2_665
Na1 Na2 O3W Na2 119.0(9) . 2_665
O1W Na1 O1W O1W -153(100) 5_665 6
O1W Na1 O1W O1W 180.000(2) 2_665 6
O4W Na1 O1W O1W 94.18(17) . 6
O4W Na1 O1W O1W -85.82(17) 5_665 6
O3W Na1 O1W O1W 1.3(3) 6 6
O3W Na1 O1W O1W -1.6(4) 5_665 6
O3W Na1 O1W O1W 178.4(4) . 6
O3W Na1 O1W O1W -178.7(3) 2_665 6
Na2 Na1 O1W O1W 46.10(15) 6 6
Na2 Na1 O1W O1W -133.90(15) 2_665 6
